data_4026621
loop_
_publ_author_name
'Carin C. C. Johansson Seechurn'
'S\'ebastien L. Parisel'
'Thomas J. Colacot'

_publ_section_title
;
 Air-Stable Pd(R-allyl)LCl (L= Q-Phos, P(t-Bu)3, etc.) Systems for C-C/N
 Couplings: Insight into the Structure-Activity Relationship and Catalyst
 Activation Pathway
;
_journal_name_full 'Journal of Organic Chemistry'
_journal_page_first 7918
_journal_page_last 7932
_journal_paper_doi 10.1021/jo2013324
_journal_volume 76
_journal_year 2011
_chemical_formula_moiety 'C29 H63 Br P2 Pd2'
_chemical_formula_sum 'C29 H63 Br P2 Pd2'
_chemical_formula_weight 766.44
_chemical_name_systematic
; 
 ? 
;
_space_group_IT_number 15
_symmetry_cell_setting monoclinic
_symmetry_space_group_name_Hall '-C 2yc'
_symmetry_space_group_name_H-M 'C 1 2/c 1'
_atom_sites_solution_hydrogens geom
_atom_sites_solution_primary direct
_atom_sites_solution_secondary difmap
_audit_creation_method SHELXL-97
_cell_angle_alpha 90.00
_cell_angle_beta 97.287(1)
_cell_angle_gamma 90.00
_cell_formula_units_Z 8
_cell_length_a 46.1658(7)
_cell_length_b 9.0679(1)
_cell_length_c 16.6947(3)
_cell_measurement_reflns_used 55850
_cell_measurement_temperature 180(2)
_cell_measurement_theta_max 27.88
_cell_measurement_theta_min 1.00
_cell_volume 6932.40(18)
_computing_cell_refinement 'HKL Scalepack (Otwinowski & Minor 1997)'
_computing_data_collection 'Collect (Nonius B.V. 1998)'
_computing_data_reduction
;
 HKL Denzo and Scalepack (Otwinowski & Minor 1997)
;
_computing_publication_material 'SHELXL-97 (Sheldrick 1997)'
_computing_structure_refinement 'SHELXL-97 (Sheldrick 1997)'
_computing_structure_solution 'SIR-92 (Altomare et al. 1994)'
_diffrn_ambient_temperature 180(2)
_diffrn_measured_fraction_theta_full 0.995
_diffrn_measured_fraction_theta_max 0.995
_diffrn_measurement_device_type 'Nonius Kappa CCD'
_diffrn_measurement_method 'Thin slice \w and \f scans'
_diffrn_radiation_source 'fine-focus sealed tube'
_diffrn_radiation_type MoK\a
_diffrn_radiation_wavelength 0.71073
_diffrn_reflns_av_R_equivalents 0.0750
_diffrn_reflns_av_sigmaI/netI 0.0556
_diffrn_reflns_limit_h_max 60
_diffrn_reflns_limit_h_min -60
_diffrn_reflns_limit_k_max 11
_diffrn_reflns_limit_k_min -11
_diffrn_reflns_limit_l_max 21
_diffrn_reflns_limit_l_min -21
_diffrn_reflns_number 36707
_diffrn_reflns_theta_full 27.88
_diffrn_reflns_theta_max 27.88
_diffrn_reflns_theta_min 3.70
_exptl_absorpt_coefficient_mu 2.298
_exptl_absorpt_correction_T_max 0.974
_exptl_absorpt_correction_T_min 0.812
_exptl_absorpt_correction_type multi-scan
_exptl_absorpt_process_details
;
multi-scan from symmetry-related measurements 
 Sortav (Blessing 1995)
;
_exptl_crystal_colour yellow
_exptl_crystal_density_diffrn 1.469
_exptl_crystal_description block
_exptl_crystal_F_000 3152
_exptl_crystal_size_max 0.23
_exptl_crystal_size_mid 0.12
_exptl_crystal_size_min 0.02
_refine_diff_density_max 7.005
_refine_diff_density_min -2.847
_refine_diff_density_rms 0.328
_refine_ls_extinction_method none
_refine_ls_goodness_of_fit_ref 1.134
_refine_ls_hydrogen_treatment constr
_refine_ls_matrix_type full
_refine_ls_number_parameters 325
_refine_ls_number_reflns 8209
_refine_ls_number_restraints 0
_refine_ls_restrained_S_all 1.134
_refine_ls_R_factor_all 0.1380
_refine_ls_R_factor_gt 0.1222
_refine_ls_shift/su_max 0.000
_refine_ls_shift/su_mean 0.000
_refine_ls_structure_factor_coef Fsqd
_refine_ls_weighting_details 'calc w=1/[\s^2^(Fo^2^)+(0.0626P)^2^+1033.5627P] where P=(Fo^2^+2Fc^2^)/3'
_refine_ls_weighting_scheme calc
_refine_ls_wR_factor_gt 0.3230
_refine_ls_wR_factor_ref 0.3304
_reflns_number_gt 6753
_reflns_number_total 8209
_reflns_threshold_expression >2sigma(I)
_cod_data_source_file jo2013324_si_005.cif
_cod_data_source_block jm1012
_cod_database_code 4026621

loop_
_symmetry_equiv_pos_as_xyz
'x, y, z'
'-x, y, -z+1/2'
'x+1/2, y+1/2, z'
'-x+1/2, y+1/2, -z+1/2'
'-x, -y, -z'
'x, -y, z-1/2'
'-x+1/2, -y+1/2, -z'
'x+1/2, -y+1/2, z-1/2'

loop_
_atom_site_label
_atom_site_type_symbol
_atom_site_fract_x
_atom_site_fract_y
_atom_site_fract_z
_atom_site_U_iso_or_equiv
_atom_site_adp_type
_atom_site_occupancy
_atom_site_symmetry_multiplicity
_atom_site_calc_flag
_atom_site_refinement_flags
Pd1 Pd 0.11278(2) 0.28520(13) 0.98679(7) 0.0232(3) Uani 1 1 d .
Pd2 Pd 0.15981(2) 0.40879(13) 0.93354(7) 0.0222(3) Uani 1 1 d .
Br1 Br 0.11047(4) 0.5336(2) 0.91731(13) 0.0404(5) Uani 1 1 d .
P1 P 0.06664(9) 0.1754(5) 0.9759(2) 0.0254(8) Uani 1 1 d .
P2 P 0.19076(8) 0.5112(4) 0.8488(2) 0.0242(8) Uani 1 1 d .
C1 C 0.0438(3) 0.191(2) 1.0605(9) 0.030(3) Uani 1 1 d .
H1A H 0.0249 0.2346 1.0373 0.035 Uiso 1 1 calc R
H1B H 0.0397 0.0896 1.0773 0.035 Uiso 1 1 calc R
C2 C 0.0541(4) 0.278(2) 1.1380(11) 0.039(4) Uani 1 1 d .
C3 C 0.0308(5) 0.263(4) 1.1942(15) 0.069(8) Uani 1 1 d .
H3A H 0.0378 0.3073 1.2467 0.104 Uiso 1 1 calc R
H3B H 0.0264 0.1588 1.2014 0.104 Uiso 1 1 calc R
H3C H 0.0130 0.3146 1.1707 0.104 Uiso 1 1 calc R
C4 C 0.0822(5) 0.218(3) 1.1809(11) 0.060(7) Uani 1 1 d .
H4A H 0.0882 0.2765 1.2295 0.090 Uiso 1 1 calc R
H4B H 0.0974 0.2225 1.1450 0.090 Uiso 1 1 calc R
H4C H 0.0793 0.1151 1.1963 0.090 Uiso 1 1 calc R
C5 C 0.0586(5) 0.444(3) 1.1200(16) 0.062(7) Uani 1 1 d .
H5A H 0.0625 0.4982 1.1709 0.093 Uiso 1 1 calc R
H5B H 0.0410 0.4830 1.0883 0.093 Uiso 1 1 calc R
H5C H 0.0753 0.4549 1.0894 0.093 Uiso 1 1 calc R
C6 C 0.0414(4) 0.261(2) 0.8897(11) 0.043(5) Uani 1 1 d .
C7 C 0.0566(5) 0.257(3) 0.8124(11) 0.060(7) Uani 1 1 d .
H7A H 0.0419 0.2677 0.7649 0.090 Uiso 1 1 calc R
H7B H 0.0667 0.1624 0.8095 0.090 Uiso 1 1 calc R
H7C H 0.0707 0.3377 0.8138 0.090 Uiso 1 1 calc R
C8 C 0.0353(4) 0.421(2) 0.9121(13) 0.051(5) Uani 1 1 d .
H8A H 0.0238 0.4693 0.8662 0.076 Uiso 1 1 calc R
H8B H 0.0539 0.4730 0.9257 0.076 Uiso 1 1 calc R
H8C H 0.0244 0.4218 0.9587 0.076 Uiso 1 1 calc R
C9 C 0.0115(5) 0.185(4) 0.8717(15) 0.076(9) Uani 1 1 d .
H9A H 0.0007 0.2278 0.8231 0.114 Uiso 1 1 calc R
H9B H 0.0004 0.1985 0.9175 0.114 Uiso 1 1 calc R
H9C H 0.0144 0.0790 0.8632 0.114 Uiso 1 1 calc R
C10 C 0.0689(5) -0.028(2) 0.9622(12) 0.045(5) Uani 1 1 d .
C11 C 0.0894(6) -0.062(3) 0.8972(13) 0.057(6) Uani 1 1 d .
H11A H 0.0968 -0.1626 0.9042 0.086 Uiso 1 1 calc R
H11B H 0.1058 0.0079 0.9033 0.086 Uiso 1 1 calc R
H11C H 0.0784 -0.0510 0.8433 0.086 Uiso 1 1 calc R
C12 C 0.0828(5) -0.099(2) 1.0432(15) 0.053(5) Uani 1 1 d .
H12A H 0.0887 -0.2003 1.0335 0.079 Uiso 1 1 calc R
H12B H 0.0685 -0.0987 1.0818 0.079 Uiso 1 1 calc R
H12C H 0.1000 -0.0412 1.0653 0.079 Uiso 1 1 calc R
C13 C 0.0393(6) -0.112(3) 0.9372(18) 0.074(8) Uani 1 1 d .
H13A H 0.0392 -0.2043 0.9678 0.111 Uiso 1 1 calc R
H13B H 0.0372 -0.1343 0.8793 0.111 Uiso 1 1 calc R
H13C H 0.0230 -0.0499 0.9489 0.111 Uiso 1 1 calc R
C14 C 0.1864(4) 0.4471(19) 0.7431(9) 0.030(3) Uani 1 1 d .
H14A H 0.1842 0.5364 0.7087 0.035 Uiso 1 1 calc R
H14B H 0.2052 0.4011 0.7341 0.035 Uiso 1 1 calc R
C15 C 0.1629(4) 0.343(3) 0.7097(11) 0.046(5) Uani 1 1 d .
C16 C 0.1647(6) 0.194(2) 0.7575(12) 0.054(6) Uani 1 1 d .
H16A H 0.1614 0.2122 0.8135 0.081 Uiso 1 1 calc R
H16B H 0.1840 0.1497 0.7567 0.081 Uiso 1 1 calc R
H16C H 0.1497 0.1259 0.7322 0.081 Uiso 1 1 calc R
C17 C 0.1675(5) 0.304(3) 0.6197(12) 0.053(5) Uani 1 1 d .
H17A H 0.1638 0.3919 0.5858 0.079 Uiso 1 1 calc R
H17B H 0.1539 0.2254 0.5993 0.079 Uiso 1 1 calc R
H17C H 0.1876 0.2708 0.6182 0.079 Uiso 1 1 calc R
C18 C 0.1317(4) 0.398(3) 0.7052(13) 0.051(5) Uani 1 1 d .
H18A H 0.1288 0.4808 0.6676 0.076 Uiso 1 1 calc R
H18B H 0.1278 0.4297 0.7589 0.076 Uiso 1 1 calc R
H18C H 0.1182 0.3178 0.6863 0.076 Uiso 1 1 calc R
C19 C 0.2312(4) 0.476(2) 0.8783(11) 0.035(4) Uani 1 1 d .
C20 C 0.2353(4) 0.307(2) 0.8753(12) 0.040(4) Uani 1 1 d .
H20A H 0.2561 0.2836 0.8821 0.060 Uiso 1 1 calc R
H20B H 0.2261 0.2695 0.8231 0.060 Uiso 1 1 calc R
H20C H 0.2261 0.2611 0.9189 0.060 Uiso 1 1 calc R
C21 C 0.2517(4) 0.535(3) 0.8211(18) 0.064(7) Uani 1 1 d .
H21A H 0.2686 0.4695 0.8218 0.096 Uiso 1 1 calc R
H21B H 0.2585 0.6342 0.8386 0.096 Uiso 1 1 calc R
H21C H 0.2414 0.5407 0.7662 0.096 Uiso 1 1 calc R
C22 C 0.2410(5) 0.529(2) 0.9655(11) 0.045(5) Uani 1 1 d .
H22A H 0.2602 0.4869 0.9846 0.068 Uiso 1 1 calc R
H22B H 0.2268 0.4955 1.0006 0.068 Uiso 1 1 calc R
H22C H 0.2421 0.6364 0.9666 0.068 Uiso 1 1 calc R
C23 C 0.1841(4) 0.7192(18) 0.8418(11) 0.033(4) Uani 1 1 d .
C24 C 0.2066(5) 0.806(2) 0.8030(15) 0.052(6) Uani 1 1 d .
H24A H 0.2021 0.9110 0.8046 0.079 Uiso 1 1 calc R
H24B H 0.2063 0.7740 0.7467 0.079 Uiso 1 1 calc R
H24C H 0.2260 0.7875 0.8324 0.079 Uiso 1 1 calc R
C25 C 0.1820(4) 0.781(2) 0.9251(13) 0.045(5) Uani 1 1 d .
H25A H 0.1812 0.8888 0.9223 0.067 Uiso 1 1 calc R
H25B H 0.1991 0.7505 0.9620 0.067 Uiso 1 1 calc R
H25C H 0.1643 0.7435 0.9447 0.067 Uiso 1 1 calc R
C26 C 0.1549(4) 0.741(2) 0.7893(11) 0.042(4) Uani 1 1 d .
H26A H 0.1491 0.8446 0.7913 0.063 Uiso 1 1 calc R
H26B H 0.1401 0.6786 0.8094 0.063 Uiso 1 1 calc R
H26C H 0.1569 0.7136 0.7335 0.063 Uiso 1 1 calc R
C27 C 0.1407(4) 0.132(2) 1.0473(11) 0.035(4) Uani 1 1 d .
H27A H 0.1417 0.0496 1.0125 0.042 Uiso 1 1 calc R
H27B H 0.1258 0.1367 1.0817 0.042 Uiso 1 1 calc R
C28 C 0.1612(4) 0.246(2) 1.0480(11) 0.034(4) Uani 1 1 d .
H28 H 0.1597 0.3265 1.0834 0.041 Uiso 1 1 calc R
C29 C 0.1841(4) 0.247(2) 0.9986(13) 0.042(5) Uani 1 1 d .
H29A H 0.1862 0.1679 0.9626 0.050 Uiso 1 1 calc R
H29B H 0.1974 0.3276 1.0017 0.050 Uiso 1 1 calc R

loop_
_atom_site_aniso_label
_atom_site_aniso_U_11
_atom_site_aniso_U_22
_atom_site_aniso_U_33
_atom_site_aniso_U_23
_atom_site_aniso_U_13
_atom_site_aniso_U_12
Pd1 0.0239(5) 0.0228(6) 0.0237(5) 0.0006(4) 0.0057(4) -0.0023(4)
Pd2 0.0211(5) 0.0229(6) 0.0227(5) 0.0010(4) 0.0038(4) -0.0015(4)
Br1 0.0290(8) 0.0288(9) 0.0655(13) 0.0163(8) 0.0142(8) 0.0073(7)
P1 0.0253(18) 0.027(2) 0.0239(18) -0.0010(15) 0.0026(15) -0.0051(15)
P2 0.0224(17) 0.0215(18) 0.029(2) 0.0034(15) 0.0036(15) 0.0004(14)
C1 0.027(7) 0.037(9) 0.024(7) 0.006(6) 0.002(6) -0.006(7)
C2 0.032(8) 0.054(11) 0.034(9) -0.013(8) 0.015(7) -0.013(8)
C3 0.046(12) 0.11(2) 0.062(15) -0.020(15) 0.036(11) -0.004(13)
C4 0.047(11) 0.11(2) 0.020(8) -0.007(11) 0.005(8) 0.015(13)
C5 0.060(14) 0.051(13) 0.081(17) -0.027(12) 0.030(13) -0.008(11)
C6 0.032(9) 0.059(13) 0.035(9) 0.022(9) -0.005(7) -0.005(8)
C7 0.074(15) 0.082(17) 0.021(9) 0.016(10) -0.008(9) -0.020(13)
C8 0.037(10) 0.058(13) 0.055(12) 0.033(11) 0.003(9) 0.010(9)
C9 0.048(13) 0.12(2) 0.057(14) 0.032(15) -0.021(11) -0.046(15)
C10 0.049(11) 0.052(12) 0.035(10) -0.006(9) 0.009(8) -0.007(9)
C11 0.081(16) 0.047(12) 0.048(12) -0.023(10) 0.025(11) 0.009(11)
C12 0.052(12) 0.031(10) 0.076(15) 0.015(10) 0.014(11) 0.006(9)
C13 0.081(18) 0.051(14) 0.084(19) -0.018(14) -0.010(15) -0.026(13)
C14 0.037(8) 0.030(8) 0.023(7) 0.002(6) 0.010(6) 0.011(7)
C15 0.046(11) 0.065(14) 0.026(9) 0.000(9) -0.003(8) -0.007(10)
C16 0.087(17) 0.033(10) 0.037(10) 0.009(8) -0.010(10) -0.007(11)
C17 0.063(14) 0.059(14) 0.035(10) -0.001(10) 0.004(9) 0.005(11)
C18 0.041(10) 0.061(14) 0.051(12) -0.013(11) 0.004(9) 0.004(10)
C19 0.029(8) 0.030(9) 0.044(10) 0.004(7) 0.004(7) 0.003(7)
C20 0.034(9) 0.035(10) 0.050(11) 0.007(8) -0.004(8) 0.006(8)
C21 0.030(10) 0.055(14) 0.11(2) 0.014(14) 0.033(12) -0.005(9)
C22 0.047(11) 0.047(11) 0.037(10) 0.008(9) -0.011(8) 0.000(9)
C23 0.027(8) 0.021(8) 0.050(10) 0.009(7) 0.008(7) 0.002(6)
C24 0.051(12) 0.028(9) 0.086(16) 0.004(10) 0.037(11) 0.002(8)
C25 0.041(10) 0.030(9) 0.063(13) -0.014(9) 0.007(9) -0.001(8)
C26 0.055(11) 0.034(9) 0.040(10) 0.017(8) 0.017(9) 0.007(8)
C27 0.031(8) 0.036(9) 0.040(9) 0.012(8) 0.006(7) -0.001(7)
C28 0.028(8) 0.038(9) 0.036(9) 0.004(7) 0.000(7) -0.007(7)
C29 0.024(8) 0.027(9) 0.075(14) 0.019(9) 0.009(8) 0.003(7)

loop_
_atom_type_symbol
_atom_type_description
_atom_type_scat_dispersion_real
_atom_type_scat_dispersion_imag
_atom_type_scat_source
C C 0.0033 0.0016 'International Tables Vol C Tables 4.2.6.8 and 6.1.1.4'
H H 0.0000 0.0000 'International Tables Vol C Tables 4.2.6.8 and 6.1.1.4'
P P 0.1023 0.0942 'International Tables Vol C Tables 4.2.6.8 and 6.1.1.4'
Pd Pd -0.9988 1.0072 'International Tables Vol C Tables 4.2.6.8 and 6.1.1.4'
Br Br -0.2901 2.4595 'International Tables Vol C Tables 4.2.6.8 and 6.1.1.4'

loop_
_geom_angle_atom_site_label_1
_geom_angle_atom_site_label_2
_geom_angle_atom_site_label_3
_geom_angle
P1 Pd1 Br1 111.03(12)
P1 Pd1 Pd2 156.45(11)
Br1 Pd1 Pd2 57.78(5)
P2 Pd2 Br1 111.75(11)
P2 Pd2 Pd1 161.73(11)
Br1 Pd2 Pd1 57.87(5)
Pd2 Br1 Pd1 64.35(5)
C10 P1 C1 102.5(8)
C10 P1 C6 110.5(10)
C1 P1 C6 100.9(8)
C10 P1 Pd1 111.5(7)
C1 P1 Pd1 120.2(5)
C6 P1 Pd1 110.5(6)
C14 P2 C19 100.3(8)
C14 P2 C23 104.8(8)
C19 P2 C23 109.1(8)
C14 P2 Pd2 117.1(6)
C19 P2 Pd2 115.8(6)
C23 P2 Pd2 108.9(5)
C2 C1 P1 122.0(11)
C2 C1 H1A 106.8
P1 C1 H1A 106.8
C2 C1 H1B 106.8
P1 C1 H1B 106.8
H1A C1 H1B 106.7
C4 C2 C3 108.0(18)
C4 C2 C1 111.8(17)
C3 C2 C1 107.7(16)
C4 C2 C5 108.5(19)
C3 C2 C5 109.1(19)
C1 C2 C5 111.6(17)
C2 C3 H3A 109.5
C2 C3 H3B 109.5
H3A C3 H3B 109.5
C2 C3 H3C 109.5
H3A C3 H3C 109.5
H3B C3 H3C 109.5
C2 C4 H4A 109.5
C2 C4 H4B 109.5
H4A C4 H4B 109.5
C2 C4 H4C 109.5
H4A C4 H4C 109.5
H4B C4 H4C 109.5
C2 C5 H5A 109.5
C2 C5 H5B 109.5
H5A C5 H5B 109.5
C2 C5 H5C 109.5
H5A C5 H5C 109.5
H5B C5 H5C 109.5
C8 C6 C9 107(2)
C8 C6 C7 110.1(18)
C9 C6 C7 108.4(19)
C8 C6 P1 108.4(14)
C9 C6 P1 114.3(14)
C7 C6 P1 108.8(14)
C6 C7 H7A 109.5
C6 C7 H7B 109.5
H7A C7 H7B 109.5
C6 C7 H7C 109.5
H7A C7 H7C 109.5
H7B C7 H7C 109.5
C6 C8 H8A 109.5
C6 C8 H8B 109.5
H8A C8 H8B 109.5
C6 C8 H8C 109.5
H8A C8 H8C 109.5
H8B C8 H8C 109.5
C6 C9 H9A 109.5
C6 C9 H9B 109.5
H9A C9 H9B 109.5
C6 C9 H9C 109.5
H9A C9 H9C 109.5
H9B C9 H9C 109.5
C11 C10 C12 107.9(18)
C11 C10 C13 107.8(19)
C12 C10 C13 106.3(19)
C11 C10 P1 109.1(15)
C12 C10 P1 108.8(14)
C13 C10 P1 116.7(17)
C10 C11 H11A 109.5
C10 C11 H11B 109.5
H11A C11 H11B 109.5
C10 C11 H11C 109.5
H11A C11 H11C 109.5
H11B C11 H11C 109.5
C10 C12 H12A 109.5
C10 C12 H12B 109.5
H12A C12 H12B 109.5
C10 C12 H12C 109.5
H12A C12 H12C 109.5
H12B C12 H12C 109.5
C10 C13 H13A 109.5
C10 C13 H13B 109.5
H13A C13 H13B 109.5
C10 C13 H13C 109.5
H13A C13 H13C 109.5
H13B C13 H13C 109.5
C15 C14 P2 122.8(12)
C15 C14 H14A 106.6
P2 C14 H14A 106.6
C15 C14 H14B 106.6
P2 C14 H14B 106.6
H14A C14 H14B 106.6
C14 C15 C18 116.9(19)
C14 C15 C16 111.6(16)
C18 C15 C16 107.3(19)
C14 C15 C17 108.3(16)
C18 C15 C17 105.5(16)
C16 C15 C17 106.7(19)
C15 C16 H16A 109.5
C15 C16 H16B 109.5
H16A C16 H16B 109.5
C15 C16 H16C 109.5
H16A C16 H16C 109.5
H16B C16 H16C 109.5
C15 C17 H17A 109.5
C15 C17 H17B 109.5
H17A C17 H17B 109.5
C15 C17 H17C 109.5
H17A C17 H17C 109.5
H17B C17 H17C 109.5
C15 C18 H18A 109.5
C15 C18 H18B 109.5
H18A C18 H18B 109.5
C15 C18 H18C 109.5
H18A C18 H18C 109.5
H18B C18 H18C 109.5
C21 C19 C22 110.6(17)
C21 C19 C20 104.0(16)
C22 C19 C20 108.2(16)
C21 C19 P2 116.6(14)
C22 C19 P2 110.7(13)
C20 C19 P2 106.1(12)
C19 C20 H20A 109.5
C19 C20 H20B 109.5
H20A C20 H20B 109.5
C19 C20 H20C 109.5
H20A C20 H20C 109.5
H20B C20 H20C 109.5
C19 C21 H21A 109.5
C19 C21 H21B 109.5
H21A C21 H21B 109.5
C19 C21 H21C 109.5
H21A C21 H21C 109.5
H21B C21 H21C 109.5
C19 C22 H22A 109.5
C19 C22 H22B 109.5
H22A C22 H22B 109.5
C19 C22 H22C 109.5
H22A C22 H22C 109.5
H22B C22 H22C 109.5
C25 C23 C24 109.3(16)
C25 C23 C26 109.0(15)
C24 C23 C26 106.9(16)
C25 C23 P2 109.8(12)
C24 C23 P2 115.0(12)
C26 C23 P2 106.7(12)
C23 C24 H24A 109.5
C23 C24 H24B 109.5
H24A C24 H24B 109.5
C23 C24 H24C 109.5
H24A C24 H24C 109.5
H24B C24 H24C 109.5
C23 C25 H25A 109.5
C23 C25 H25B 109.5
H25A C25 H25B 109.5
C23 C25 H25C 109.5
H25A C25 H25C 109.5
H25B C25 H25C 109.5
C23 C26 H26A 109.5
C23 C26 H26B 109.5
H26A C26 H26B 109.5
C23 C26 H26C 109.5
H26A C26 H26C 109.5
H26B C26 H26C 109.5
C28 C27 H27A 120.0
C28 C27 H27B 120.0
H27A C27 H27B 120.0
C27 C28 C29 123.7(18)
C27 C28 H28 118.1
C29 C28 H28 118.1
C28 C29 H29A 120.0
C28 C29 H29B 120.0
H29A C29 H29B 120.0

loop_
_geom_bond_atom_site_label_1
_geom_bond_atom_site_label_2
_geom_bond_distance
Pd1 P1 2.337(4)
Pd1 Br1 2.530(2)
Pd1 Pd2 2.6929(16)
Pd2 P2 2.328(4)
Pd2 Br1 2.527(2)
P1 C10 1.87(2)
P1 C1 1.871(16)
P1 C6 1.899(18)
P2 C14 1.846(16)
P2 C19 1.896(17)
P2 C23 1.912(17)
C1 C2 1.54(2)
C1 H1A 0.9900
C1 H1B 0.9900
C2 C4 1.50(3)
C2 C3 1.52(2)
C2 C5 1.55(3)
C3 H3A 0.9800
C3 H3B 0.9800
C3 H3C 0.9800
C4 H4A 0.9800
C4 H4B 0.9800
C4 H4C 0.9800
C5 H5A 0.9800
C5 H5B 0.9800
C5 H5C 0.9800
C6 C8 1.53(3)
C6 C9 1.54(3)
C6 C7 1.55(3)
C7 H7A 0.9800
C7 H7B 0.9800
C7 H7C 0.9800
C8 H8A 0.9800
C8 H8B 0.9800
C8 H8C 0.9800
C9 H9A 0.9800
C9 H9B 0.9800
C9 H9C 0.9800
C10 C11 1.55(3)
C10 C12 1.56(3)
C10 C13 1.57(3)
C11 H11A 0.9800
C11 H11B 0.9800
C11 H11C 0.9800
C12 H12A 0.9800
C12 H12B 0.9800
C12 H12C 0.9800
C13 H13A 0.9800
C13 H13B 0.9800
C13 H13C 0.9800
C14 C15 1.49(3)
C14 H14A 0.9900
C14 H14B 0.9900
C15 C18 1.52(3)
C15 C16 1.57(3)
C15 C17 1.58(3)
C16 H16A 0.9800
C16 H16B 0.9800
C16 H16C 0.9800
C17 H17A 0.9800
C17 H17B 0.9800
C17 H17C 0.9800
C18 H18A 0.9800
C18 H18B 0.9800
C18 H18C 0.9800
C19 C21 1.53(3)
C19 C22 1.54(3)
C19 C20 1.55(3)
C20 H20A 0.9800
C20 H20B 0.9800
C20 H20C 0.9800
C21 H21A 0.9800
C21 H21B 0.9800
C21 H21C 0.9800
C22 H22A 0.9800
C22 H22B 0.9800
C22 H22C 0.9800
C23 C25 1.51(3)
C23 C24 1.51(2)
C23 C26 1.52(3)
C24 H24A 0.9800
C24 H24B 0.9800
C24 H24C 0.9800
C25 H25A 0.9800
C25 H25B 0.9800
C25 H25C 0.9800
C26 H26A 0.9800
C26 H26B 0.9800
C26 H26C 0.9800
C27 C28 1.40(2)
C27 H27A 0.9500
C27 H27B 0.9500
C28 C29 1.42(2)
C28 H28 0.9500
C29 H29A 0.9500
C29 H29B 0.9500
